data_1566708
loop_
_publ_author_name
'Li, Ruiping'
'Barel, Nitsan'
'Subramaniyan, Vasudevan'
'Cohen, Orit'
'Tibika, Fran\,coise'
'Tulchinsky, Yuri'

_publ_section_title
;
 Sulfonium cations as versatile strongly \p-acidic ligands
;
_journal_name_full 'Chemical Science'
_journal_paper_doi 10.1039/D2SC00588C
_journal_year 2022
_chemical_formula_moiety 'C29 H31 P2 Pt S, 0.125(C2 H4 Cl4), 2(B0.5 F2)'
_chemical_formula_sum 'C29.25 H31.5 B Cl0.5 F4 P2 Pt S'
_chemical_formula_weight 776.67
_space_group_crystal_system orthorhombic
_space_group_IT_number 55
_space_group_name_Hall '-P 2 2ab'
_space_group_name_H-M_alt 'P b a m'
_atom_sites_solution_hydrogens geom
_atom_sites_solution_primary dual
_audit_creation_date 2020-07-20
_audit_creation_method
;
Olex2 1.3
(compiled 2019.09.11 svn.r3662 for OlexSys, GUI svn.r5938)
;
_audit_update_record
;
2021-11-02 deposited with the CCDC.	2022-03-14 downloaded from the CCDC.
;
_cell_angle_alpha 90
_cell_angle_beta 90
_cell_angle_gamma 90
_cell_formula_units_Z 4
_cell_length_a 20.9374(6)
_cell_length_b 10.9959(3)
_cell_length_c 14.9555(5)
_cell_measurement_reflns_used 6956
_cell_measurement_temperature 297.05(16)
_cell_measurement_theta_max 28.1890
_cell_measurement_theta_min 2.3690
_cell_volume 3443.14(18)
_computing_cell_refinement 'CrysAlisPro 1.171.40.81a (Rigaku OD, 2020)'
_computing_data_collection 'CrysAlisPro 1.171.40.81a (Rigaku OD, 2020)'
_computing_data_reduction 'CrysAlisPro 1.171.40.81a (Rigaku OD, 2020)'
_computing_molecular_graphics 'Olex2 1.3 (Dolomanov et al., 2009)'
_computing_publication_material 'Olex2 1.3 (Dolomanov et al., 2009)'
_computing_structure_refinement 'ShelXL 2018/3 (Sheldrick, 2015)'
_computing_structure_solution 'SHELXT 2018/2 (Sheldrick, 2018)'
_diffrn_ambient_environment air
_diffrn_ambient_temperature 297.05(16)
_diffrn_detector 'Hybrid Pixel Array Detector'
_diffrn_detector_area_resol_mean 10.0000
_diffrn_detector_type HyPix
_diffrn_measured_fraction_theta_full 0.970
_diffrn_measured_fraction_theta_max 0.752
_diffrn_measurement_details
;
List of Runs (angles in degrees, time in seconds):

  # Type    Start    End  Width  t~exp~   \w     \q     \k     \f   Frames
#--------------------------------------------------------------------------
  1  \w    -22.00  26.00   0.50   25.00    --    9.19 -62.00 103.00   96
  2  \w    -18.00  23.00   0.50   25.00    --  -10.29 -99.00 120.00   82
  3  \w    -24.00  21.00   0.50   25.00    --  -10.29 -99.00  90.00   90
  4  \w    -63.00 -47.50   0.50   25.00    --    9.19 -62.00 103.00   31
;
_diffrn_measurement_device 'four-circle diffractometer'
_diffrn_measurement_device_type 'XtaLAB Synergy, Single source at offset/far, HyPix'
_diffrn_measurement_method '\w scans'
_diffrn_orient_matrix_type 'CrysAlisPro convention (1999,Acta A55,543-557)'
_diffrn_orient_matrix_UB_11 0.0233471000
_diffrn_orient_matrix_UB_12 -0.0465201000
_diffrn_orient_matrix_UB_13 0.0035778000
_diffrn_orient_matrix_UB_21 -0.0004151000
_diffrn_orient_matrix_UB_22 0.0059718000
_diffrn_orient_matrix_UB_23 0.0472049000
_diffrn_orient_matrix_UB_31 -0.0245448000
_diffrn_orient_matrix_UB_32 -0.0443125000
_diffrn_orient_matrix_UB_33 0.0026262000
_diffrn_radiation_monochromator mirror
_diffrn_radiation_probe x-ray
_diffrn_radiation_type 'Mo K\a'
_diffrn_radiation_wavelength 0.71073
_diffrn_reflns_av_R_equivalents 0.0391
_diffrn_reflns_av_unetI/netI 0.0368
_diffrn_reflns_Laue_measured_fraction_full 0.970
_diffrn_reflns_Laue_measured_fraction_max 0.752
_diffrn_reflns_limit_h_max 30
_diffrn_reflns_limit_h_min -24
_diffrn_reflns_limit_k_max 14
_diffrn_reflns_limit_k_min -13
_diffrn_reflns_limit_l_max 19
_diffrn_reflns_limit_l_min -15
_diffrn_reflns_number 17185
_diffrn_reflns_point_group_measured_fraction_full 0.970
_diffrn_reflns_point_group_measured_fraction_max 0.752
_diffrn_reflns_theta_full 25.242
_diffrn_reflns_theta_max 32.107
_diffrn_reflns_theta_min 2.496
_diffrn_source 'micro-focus sealed X-ray tube'
_diffrn_source_type 'PhotonJet (Mo) X-ray Source'
_exptl_absorpt_coefficient_mu 4.305
_exptl_absorpt_correction_T_max 1.000
_exptl_absorpt_correction_T_min 0.609
_exptl_absorpt_correction_type gaussian
_exptl_absorpt_process_details
;
CrysAlisPro 1.171.40.81a (Rigaku Oxford Diffraction, 2020)
Numerical absorption correction based on gaussian integration over
a multifaceted crystal model
Empirical absorption correction using spherical harmonics,
implemented in SCALE3 ABSPACK scaling algorithm.
;
_exptl_crystal_colour yellow
_exptl_crystal_colour_primary yellow
_exptl_crystal_density_diffrn 1.498
_exptl_crystal_description irregular
_exptl_crystal_F_000 1522
_exptl_crystal_size_max 0.194
_exptl_crystal_size_mid 0.1
_exptl_crystal_size_min 0.093
_refine_diff_density_max 1.523
_refine_diff_density_min -0.965
_refine_diff_density_rms 0.130
_refine_ls_extinction_method none
_refine_ls_goodness_of_fit_ref 1.083
_refine_ls_hydrogen_treatment constr
_refine_ls_matrix_type full
_refine_ls_number_parameters 225
_refine_ls_number_reflns 4698
_refine_ls_number_restraints 2
_refine_ls_restrained_S_all 1.084
_refine_ls_R_factor_all 0.0652
_refine_ls_R_factor_gt 0.0454
_refine_ls_shift/su_max 0.000
_refine_ls_shift/su_mean 0.000
_refine_ls_structure_factor_coef Fsqd
_refine_ls_weighting_details 'w=1/[\s^2^(Fo^2^)+(0.0527P)^2^+4.7301P] where P=(Fo^2^+2Fc^2^)/3'
_refine_ls_weighting_scheme calc
_refine_ls_wR_factor_gt 0.1063
_refine_ls_wR_factor_ref 0.1137
_reflns_Friedel_coverage 0.000
_reflns_number_gt 3577
_reflns_number_total 4698
_reflns_threshold_expression 'I > 2\s(I)'
_cod_data_source_file d2sc00588c2.cif
_cod_data_source_block 9_BF4
_cod_original_formula_sum 'C29.25 H31.50 B Cl0.50 F4 P2 Pt S'
_cod_database_code 1566708
_shelx_shelxl_version_number 2018/3
_chemical_oxdiff_formula 'C30 H28 P2 S Pt B F4'
_shelx_space_group_comment
;
The symmetry employed for this shelxl refinement is uniquely defined
by the following loop, which should always be used as a source of
symmetry information in preference to the above space-group names.
They are only intended as comments.
;
_shelx_estimated_absorpt_t_max 0.690
_shelx_estimated_absorpt_t_min 0.489
_reflns_odcompleteness_completeness 92.27
_reflns_odcompleteness_iscentric 1
_reflns_odcompleteness_theta 28.22
_olex2_refinement_description
;
1. Fixed Uiso
 At 1.2 times of:
  All C(H) groups, All C(H,H) groups
 At 1.5 times of:
  All C(H,H,H) groups
2. Restrained distances
 C1C-Cl1
 1.7 with sigma of 0.02
 C1C-Cl2
 1.7 with sigma of 0.02
3. Others
 Fixed Sof: H1A(0.5) H1B(0.5) H1C(0.5) Cl1(0.125) Cl2(0.125) C1C(0.125)
 H1CA(0.125) H1CB(0.125) F1(0.25) F2(0.5) F3(0.25) B1(0.25) F4(0.5) F5(0.25)
 F6(0.25)
4.a Secondary CH2 refined with riding coordinates:
 C2(H2A,H2B), C3(H3A,H3B), C1C(H1CA,H1CB)
4.b Aromatic/amide H refined with riding coordinates:
 C5(H5), C6(H6), C7(H7), C8(H8), C9(H9), C11(H11), C12(H12), C13(H13),
 C14(H14), C15(H15)
4.c Idealised Me refined as rotating group:
 C1(H1A,H1B,H1C)
;
_olex2_submission_special_instructions 'No special instructions were received'
_oxdiff_exptl_absorpt_empirical_details
;
Empirical correction (ABSPACK) includes:
- Absorption correction using spherical harmonics
- Frame scaling
;
_oxdiff_exptl_absorpt_empirical_full_max 1.094
_oxdiff_exptl_absorpt_empirical_full_min 0.896

loop_
_space_group_symop_operation_xyz
'x, y, z'
'-x, -y, z'
'-x+1/2, y+1/2, -z'
'x+1/2, -y+1/2, -z'
'-x, -y, -z'
'x, y, -z'
'x-1/2, -y-1/2, z'
'-x-1/2, y-1/2, z'

loop_
_atom_site_label
_atom_site_type_symbol
_atom_site_fract_x
_atom_site_fract_y
_atom_site_fract_z
_atom_site_U_iso_or_equiv
_atom_site_adp_type
_atom_site_occupancy
_atom_site_site_symmetry_order
_atom_site_calc_flag
_atom_site_refinement_flags_posn
_atom_site_refinement_flags_adp
_atom_site_refinement_flags_occupancy
_atom_site_disorder_assembly
_atom_site_disorder_group
Pt1 Pt 0.37138(2) 0.56410(2) 0.500000 0.04481(11) Uani 1 2 d S T P . .
S1 S 0.42372(9) 0.37650(16) 0.500000 0.0587(5) Uani 1 2 d S T P . .
P1 P 0.36664(6) 0.54399(12) 0.34857(10) 0.0478(3) Uani 1 1 d . . . . .
C1 C 0.3209(5) 0.7279(7) 0.500000 0.073(2) Uani 1 2 d S T P . .
H1A H 0.347380 0.791121 0.475790 0.109 Uiso 0.5 1 calc R U P A -1
H1B H 0.309037 0.748297 0.560140 0.109 Uiso 0.5 1 calc R U P A -1
H1C H 0.283201 0.719441 0.464070 0.109 Uiso 0.5 1 calc R U P A -1
C2 C 0.3935(3) 0.3865(5) 0.3245(4) 0.0672(15) Uani 1 1 d . . . . .
H2A H 0.369163 0.354487 0.274633 0.081 Uiso 1 1 calc R U . . .
H2B H 0.438155 0.387974 0.307218 0.081 Uiso 1 1 calc R U . . .
C3 C 0.3855(3) 0.3044(5) 0.4033(5) 0.0688(16) Uani 1 1 d . . . . .
H3A H 0.405211 0.226185 0.391411 0.083 Uiso 1 1 calc R U . . .
H3B H 0.340499 0.291332 0.415256 0.083 Uiso 1 1 calc R U . . .
C4 C 0.2865(3) 0.5538(5) 0.3049(4) 0.0592(14) Uani 1 1 d . . . . .
C5 C 0.2368(3) 0.5004(8) 0.3493(6) 0.092(2) Uani 1 1 d . . . . .
H5 H 0.245942 0.460497 0.402613 0.111 Uiso 1 1 calc R U . . .
C6 C 0.1753(4) 0.5014(9) 0.3212(8) 0.113(3) Uani 1 1 d . . . . .
H6 H 0.143241 0.463527 0.354137 0.135 Uiso 1 1 calc R U . . .
C7 C 0.1618(4) 0.5608(10) 0.2420(9) 0.136(4) Uani 1 1 d . . . . .
H7 H 0.120710 0.556971 0.218450 0.163 Uiso 1 1 calc R U . . .
C8 C 0.2079(5) 0.6253(13) 0.1976(7) 0.150(4) Uani 1 1 d . . . . .
H8 H 0.197952 0.669737 0.146593 0.180 Uiso 1 1 calc R U . . .
C9 C 0.2712(4) 0.6227(11) 0.2312(6) 0.122(3) Uani 1 1 d . . . . .
H9 H 0.302805 0.668233 0.203101 0.146 Uiso 1 1 calc R U . . .
C10 C 0.4160(2) 0.6387(5) 0.2782(4) 0.0553(12) Uani 1 1 d . . . . .
C11 C 0.4308(3) 0.6068(8) 0.1927(5) 0.088(2) Uani 1 1 d . . . . .
H11 H 0.414348 0.534778 0.169721 0.106 Uiso 1 1 calc R U . . .
C12 C 0.4697(4) 0.6781(9) 0.1387(6) 0.109(3) Uani 1 1 d . . . . .
H12 H 0.479291 0.654855 0.080463 0.131 Uiso 1 1 calc R U . . .
C13 C 0.4935(4) 0.7846(8) 0.1744(6) 0.104(3) Uani 1 1 d . . . . .
H13 H 0.518777 0.834848 0.139041 0.124 Uiso 1 1 calc R U . . .
C14 C 0.4808(3) 0.8174(6) 0.2600(5) 0.0791(19) Uani 1 1 d . . . . .
H14 H 0.497998 0.888492 0.283593 0.095 Uiso 1 1 calc R U . . .
C15 C 0.4421(2) 0.7439(5) 0.3119(4) 0.0625(14) Uani 1 1 d . . . . .
H15 H 0.433609 0.766020 0.370746 0.075 Uiso 1 1 calc R U . . .
Cl1 Cl 0.3264(7) 0.7488(17) 0.000000 0.125(4) Uani 0.25 2 d DS T P . .
Cl2 Cl 0.3922(7) 0.9866(18) 0.000000 0.126(5) Uani 0.25 2 d DS T P . .
C1C C 0.3249(14) 0.899(2) 0.000000 0.14(2) Uani 0.25 2 d DS T P . .
H1CA H 0.300263 0.923556 0.051979 0.171 Uiso 0.125 1 calc R U P . .
H1CB H 0.300263 0.923556 -0.051979 0.171 Uiso 0.125 1 calc R U P . .
F1 F 0.3902(12) 0.270(3) 0.000000 0.208(11) Uani 0.5 2 d S T P . .
F2 F 0.3395(10) 0.3852(16) 0.0718(13) 0.222(9) Uani 0.5 1 d . . P . .
F3 F 0.4200(12) 0.4546(17) 0.000000 0.154(7) Uani 0.5 2 d S T P . .
B1 B 0.3654(14) 0.384(3) 0.000000 0.083(8) Uani 0.5 2 d S T P . .
F4 F 0.4633(10) 1.0303(18) 0.4328(12) 0.202(8) Uani 0.5 1 d . . P . .
F5 F 0.5034(15) 0.8843(14) 0.500000 0.144(7) Uani 0.5 2 d S T P . .
F6 F 0.4502(16) 0.941(5) 0.500000 0.252(18) Uani 0.5 2 d S T P . .
B2 B 0.500000 1.000000 0.500000 0.065(3) Uani 1 4 d S T P . .

loop_
_atom_site_aniso_label
_atom_site_aniso_U_11
_atom_site_aniso_U_22
_atom_site_aniso_U_33
_atom_site_aniso_U_23
_atom_site_aniso_U_13
_atom_site_aniso_U_12
Pt1 0.04613(15) 0.03761(15) 0.05068(18) 0.000 0.000 0.00629(10)
S1 0.0539(10) 0.0447(10) 0.0774(14) 0.000 0.000 0.0137(7)
P1 0.0463(6) 0.0482(7) 0.0490(8) -0.0034(5) 0.0022(5) 0.0031(5)
C1 0.094(6) 0.053(4) 0.072(6) 0.000 0.000 0.024(4)
C2 0.069(3) 0.058(3) 0.075(4) -0.018(3) -0.001(3) 0.012(3)
C3 0.078(4) 0.048(3) 0.080(4) -0.013(3) -0.003(3) 0.005(3)
C4 0.051(3) 0.057(3) 0.069(4) -0.002(3) -0.004(3) 0.001(2)
C5 0.061(4) 0.104(5) 0.113(6) 0.030(5) -0.020(4) -0.015(4)
C6 0.070(5) 0.116(6) 0.152(9) 0.028(7) -0.021(5) -0.021(4)
C7 0.059(5) 0.178(11) 0.170(12) -0.018(8) -0.033(6) 0.001(5)
C8 0.090(7) 0.253(13) 0.107(8) 0.047(9) -0.012(6) 0.056(8)
C9 0.067(4) 0.190(9) 0.109(7) 0.066(7) -0.005(4) 0.008(5)
C10 0.050(3) 0.064(3) 0.052(3) 0.002(3) 0.005(2) 0.000(2)
C11 0.084(5) 0.113(5) 0.068(5) -0.005(4) 0.010(4) -0.025(4)
C12 0.088(5) 0.167(8) 0.072(5) 0.010(5) 0.012(4) -0.029(5)
C13 0.073(4) 0.128(7) 0.111(7) 0.051(6) 0.015(5) -0.010(5)
C14 0.075(4) 0.065(4) 0.097(6) 0.014(4) 0.011(4) -0.005(3)
C15 0.060(3) 0.055(3) 0.073(4) 0.003(3) 0.007(3) 0.005(2)
Cl1 0.113(10) 0.157(12) 0.104(10) 0.000 0.000 -0.002(9)
Cl2 0.091(8) 0.171(14) 0.116(11) 0.000 0.000 -0.009(10)
C1C 0.08(4) 0.16(5) 0.18(7) 0.000 0.000 0.01(4)
F1 0.18(2) 0.23(3) 0.21(3) 0.000 0.000 -0.04(2)
F2 0.263(18) 0.184(13) 0.218(18) -0.062(13) 0.125(15) -0.109(14)
F3 0.20(2) 0.178(18) 0.081(11) 0.000 0.000 -0.044(14)
B1 0.088(17) 0.12(2) 0.042(12) 0.000 0.000 -0.049(15)
F4 0.25(2) 0.174(15) 0.182(15) 0.061(13) -0.097(15) 0.043(13)
F5 0.21(2) 0.060(9) 0.163(17) 0.000 0.000 0.044(10)
F6 0.14(2) 0.37(5) 0.24(4) 0.000 0.000 -0.14(3)
B2 0.066(8) 0.055(8) 0.073(10) 0.000 0.000 -0.001(6)

loop_
_atom_type_symbol
_atom_type_description
_atom_type_scat_dispersion_real
_atom_type_scat_dispersion_imag
_atom_type_scat_source
C C 0.0033 0.0016 'International Tables Vol C Tables 4.2.6.8 and 6.1.1.4'
H H 0.0000 0.0000 'International Tables Vol C Tables 4.2.6.8 and 6.1.1.4'
B B 0.0013 0.0007 'International Tables Vol C Tables 4.2.6.8 and 6.1.1.4'
Cl Cl 0.1484 0.1585 'International Tables Vol C Tables 4.2.6.8 and 6.1.1.4'
F F 0.0171 0.0103 'International Tables Vol C Tables 4.2.6.8 and 6.1.1.4'
P P 0.1023 0.0942 'International Tables Vol C Tables 4.2.6.8 and 6.1.1.4'
Pt Pt -1.7033 8.3905 'International Tables Vol C Tables 4.2.6.8 and 6.1.1.4'
S S 0.1246 0.1234 'International Tables Vol C Tables 4.2.6.8 and 6.1.1.4'

loop_
_exptl_crystal_face_index_h
_exptl_crystal_face_index_k
_exptl_crystal_face_index_l
_exptl_crystal_face_perp_dist
-4 1 21 0.0376
10 2 -19 0.0678
-2 -4 -20 0.0381
-21 -11 0 0.0918
21 10 -5 0.1064
-13 14 -3 0.0532
-29 -4 -1 0.0779
10 -14 3 0.0469
-25 1 -11 0.0680
26 0 10 0.0722
12 -10 13 0.0495
7 -9 -17 0.0246
19 -1 -16 0.0661
21 -11 -4 0.0337

loop_
_geom_angle_atom_site_label_1
_geom_angle_atom_site_label_2
_geom_angle_atom_site_label_3
_geom_angle
_geom_angle_site_symmetry_1
_geom_angle_site_symmetry_3
_geom_angle_publ_flag
P1 Pt1 S1 86.26(3) . . ?
P1 Pt1 S1 86.26(3) 6_556 . ?
P1 Pt1 P1 167.78(7) 6_556 . ?
C1 Pt1 S1 177.6(3) . . ?
C1 Pt1 P1 93.54(4) . . ?
C1 Pt1 P1 93.54(4) . 6_556 ?
C3 S1 Pt1 100.22(19) 6_556 . ?
C3 S1 Pt1 100.22(19) . . ?
C3 S1 C3 104.2(4) 6_556 . ?
C2 P1 Pt1 105.7(2) . . ?
C4 P1 Pt1 113.3(2) . . ?
C4 P1 C2 105.5(3) . . ?
C4 P1 C10 106.7(3) . . ?
C10 P1 Pt1 119.90(19) . . ?
C10 P1 C2 104.6(3) . . ?
Pt1 C1 H1A 109.5 . . ?
Pt1 C1 H1B 109.5 . . ?
Pt1 C1 H1C 109.5 . . ?
H1A C1 H1B 109.5 . . ?
H1A C1 H1C 109.5 . . ?
H1B C1 H1C 109.5 . . ?
P1 C2 H2A 109.2 . . ?
P1 C2 H2B 109.2 . . ?
H2A C2 H2B 107.9 . . ?
C3 C2 P1 112.2(4) . . ?
C3 C2 H2A 109.2 . . ?
C3 C2 H2B 109.2 . . ?
S1 C3 H3A 110.1 . . ?
S1 C3 H3B 110.1 . . ?
C2 C3 S1 108.2(4) . . ?
C2 C3 H3A 110.1 . . ?
C2 C3 H3B 110.1 . . ?
H3A C3 H3B 108.4 . . ?
C5 C4 P1 120.4(5) . . ?
C5 C4 C9 116.7(6) . . ?
C9 C4 P1 122.7(5) . . ?
C4 C5 H5 117.6 . . ?
C6 C5 C4 124.7(8) . . ?
C6 C5 H5 117.6 . . ?
C5 C6 H6 121.2 . . ?
C5 C6 C7 117.6(9) . . ?
C7 C6 H6 121.2 . . ?
C6 C7 H7 119.5 . . ?
C8 C7 C6 121.0(8) . . ?
C8 C7 H7 119.5 . . ?
C7 C8 H8 120.7 . . ?
C7 C8 C9 118.5(9) . . ?
C9 C8 H8 120.7 . . ?
C4 C9 C8 120.8(8) . . ?
C4 C9 H9 119.6 . . ?
C8 C9 H9 119.6 . . ?
C11 C10 P1 122.0(5) . . ?
C11 C10 C15 118.1(6) . . ?
C15 C10 P1 119.9(4) . . ?
C10 C11 H11 118.8 . . ?
C10 C11 C12 122.3(7) . . ?
C12 C11 H11 118.8 . . ?
C11 C12 H12 121.1 . . ?
C13 C12 C11 117.8(8) . . ?
C13 C12 H12 121.1 . . ?
C12 C13 H13 119.3 . . ?
C14 C13 C12 121.3(7) . . ?
C14 C13 H13 119.3 . . ?
C13 C14 H14 120.4 . . ?
C13 C14 C15 119.3(7) . . ?
C15 C14 H14 120.4 . . ?
C10 C15 C14 121.3(6) . . ?
C10 C15 H15 119.4 . . ?
C14 C15 H15 119.4 . . ?
Cl1 C1C Cl2 123(2) . . ?
Cl1 C1C H1CA 106.5 . . ?
Cl1 C1C H1CB 106.5 . . ?
Cl2 C1C H1CA 106.5 . . ?
Cl2 C1C H1CB 106.5 . . ?
H1CA C1C H1CB 106.5 . . ?
F1 B1 F3 102(3) . . ?
F2 B1 F1 101(2) . . ?
F2 B1 F1 101(2) 6 . ?
F2 B1 F2 126(3) 6 . ?
F2 B1 F3 111.4(15) 6 . ?
F2 B1 F3 111.4(15) . . ?
F5 F4 F4 80.1(14) 5_676 2_675 ?
F6 F4 F4 84.4(18) . 2_675 ?
F6 F4 F5 92.8(14) . 5_676 ?
B2 F4 F4 50.2(9) . 2_675 ?
B2 F4 F5 52.4(8) . 5_676 ?
B2 F4 F6 53.0(10) . . ?
F4 F5 F4 81.3(18) 5_676 2_675 ?
F6 F5 F4 95.6(17) . 5_676 ?
F6 F5 F4 95.6(17) . 2_675 ?
B2 F5 F4 54.3(8) . 5_676 ?
B2 F5 F4 54.3(8) . 2_675 ?
B2 F5 F6 57.6(16) . . ?
F4 F6 F4 89(3) . 6_556 ?
F5 F6 F4 99.7(16) . 6_556 ?
F5 F6 F4 99.7(16) . . ?
B2 F6 F4 58.3(12) . 6_556 ?
B2 F6 F4 58.3(12) . . ?
B2 F6 F5 61.2(14) . . ?
F4 B2 F4 100.4(19) 5_676 2_675 ?
F4 B2 F4 100.4(19) . 6_556 ?
F4 B2 F4 79.6(19) 5_676 6_556 ?
F4 B2 F4 79.6(19) . 2_675 ?
F4 B2 F4 180.0 6_556 2_675 ?
F4 B2 F4 180.0 . 5_676 ?
F5 B2 F4 106.7(9) . 6_556 ?
F5 B2 F4 73.3(9) . 2_675 ?
F5 B2 F4 73.3(9) 5_676 6_556 ?
F5 B2 F4 73.3(9) 5_676 . ?
F5 B2 F4 106.7(9) . . ?
F5 B2 F4 73.3(9) . 5_676 ?
F5 B2 F4 106.7(9) 5_676 2_675 ?
F5 B2 F4 106.7(9) 5_676 5_676 ?
F5 B2 F5 180.0 5_676 . ?
F6 B2 F4 68.7(12) . 6_556 ?
F6 B2 F4 68.7(12) 5_676 2_675 ?
F6 B2 F4 68.7(12) 5_676 5_676 ?
F6 B2 F4 111.3(12) . 2_675 ?
F6 B2 F4 111.3(12) 5_676 6_556 ?
F6 B2 F4 111.3(12) . 5_676 ?
F6 B2 F4 68.7(12) . . ?
F6 B2 F4 111.3(12) 5_676 . ?
F6 B2 F5 119(2) . 5_676 ?
F6 B2 F5 61(2) 5_676 5_676 ?
F6 B2 F5 119(2) 5_676 . ?
F6 B2 F5 61(2) . . ?
F6 B2 F6 180.0 . 5_676 ?

loop_
_geom_bond_atom_site_label_1
_geom_bond_atom_site_label_2
_geom_bond_distance
_geom_bond_site_symmetry_2
_geom_bond_publ_flag
Pt1 S1 2.3359(17) . ?
Pt1 P1 2.2776(15) 6_556 ?
Pt1 P1 2.2776(15) . ?
Pt1 C1 2.087(7) . ?
S1 C3 1.833(6) . ?
S1 C3 1.833(6) 6_556 ?
P1 C2 1.856(6) . ?
P1 C4 1.804(6) . ?
P1 C10 1.806(5) . ?
C1 H1A 0.9600 . ?
C1 H1B 0.9600 . ?
C1 H1C 0.9600 . ?
C2 H2A 0.9700 . ?
C2 H2B 0.9700 . ?
C2 C3 1.494(9) . ?
C3 H3A 0.9700 . ?
C3 H3B 0.9700 . ?
C4 C5 1.366(9) . ?
C4 C9 1.375(10) . ?
C5 H5 0.9300 . ?
C5 C6 1.356(10) . ?
C6 H6 0.9300 . ?
C6 C7 1.382(15) . ?
C7 H7 0.9300 . ?
C7 C8 1.370(15) . ?
C8 H8 0.9300 . ?
C8 C9 1.418(11) . ?
C9 H9 0.9300 . ?
C10 C11 1.361(9) . ?
C10 C15 1.375(8) . ?
C11 H11 0.9300 . ?
C11 C12 1.389(10) . ?
C12 H12 0.9300 . ?
C12 C13 1.380(11) . ?
C13 H13 0.9300 . ?
C13 C14 1.357(11) . ?
C14 H14 0.9300 . ?
C14 C15 1.383(8) . ?
C15 H15 0.9300 . ?
Cl1 C1C 1.656(19) . ?
Cl2 C1C 1.706(19) . ?
C1C H1CA 0.9700 . ?
C1C H1CB 0.9700 . ?
F1 B1 1.35(4) . ?
F2 B1 1.203(18) . ?
F3 B1 1.38(3) . ?
F4 F4 1.67(4) 2_675 ?
F4 F5 1.54(2) 5_676 ?
F4 F6 1.43(3) . ?
F4 B2 1.307(13) . ?
F5 F6 1.28(4) . ?
F5 B2 1.275(15) . ?
F6 B2 1.23(2) . ?

loop_
_geom_torsion_atom_site_label_1
_geom_torsion_atom_site_label_2
_geom_torsion_atom_site_label_3
_geom_torsion_atom_site_label_4
_geom_torsion
_geom_torsion_site_symmetry_1
_geom_torsion_site_symmetry_2
_geom_torsion_site_symmetry_3
_geom_torsion_site_symmetry_4
_geom_torsion_publ_flag
Pt1 S1 C3 C2 55.0(4) . . . . ?
Pt1 P1 C2 C3 22.7(5) . . . . ?
Pt1 P1 C4 C5 -39.9(6) . . . . ?
Pt1 P1 C4 C9 134.3(7) . . . . ?
Pt1 P1 C10 C11 158.6(5) . . . . ?
Pt1 P1 C10 C15 -18.5(5) . . . . ?
P1 C2 C3 S1 -52.0(5) . . . . ?
P1 C4 C5 C6 -179.1(8) . . . . ?
P1 C4 C9 C8 178.3(8) . . . . ?
P1 C10 C11 C12 -178.9(6) . . . . ?
P1 C10 C15 C14 179.1(5) . . . . ?
C2 P1 C4 C5 75.2(6) . . . . ?
C2 P1 C4 C9 -110.6(7) . . . . ?
C2 P1 C10 C11 40.5(6) . . . . ?
C2 P1 C10 C15 -136.6(5) . . . . ?
C3 S1 C3 C2 158.4(3) 6_556 . . . ?
C4 P1 C2 C3 -97.5(5) . . . . ?
C4 P1 C10 C11 -71.0(6) . . . . ?
C4 P1 C10 C15 111.9(5) . . . . ?
C4 C5 C6 C7 0.0(15) . . . . ?
C5 C4 C9 C8 -7.4(14) . . . . ?
C5 C6 C7 C8 -5.6(17) . . . . ?
C6 C7 C8 C9 4.5(19) . . . . ?
C7 C8 C9 C4 2.2(18) . . . . ?
C9 C4 C5 C6 6.4(13) . . . . ?
C10 P1 C2 C3 150.2(4) . . . . ?
C10 P1 C4 C5 -173.9(6) . . . . ?
C10 P1 C4 C9 0.3(8) . . . . ?
C10 C11 C12 C13 0.0(13) . . . . ?
C11 C10 C15 C14 1.9(9) . . . . ?
C11 C12 C13 C14 1.6(12) . . . . ?
C12 C13 C14 C15 -1.4(11) . . . . ?
C13 C14 C15 C10 -0.4(10) . . . . ?
C15 C10 C11 C12 -1.7(11) . . . . ?
F4 F4 F6 F4 95.5(16) 2_675 . . 6_556 ?
F4 F4 F6 F5 -4.1(16) 2_675 . . . ?
F4 F4 F6 B2 43.0(11) 2_675 . . . ?
F4 F4 B2 F4 180.000(6) 2_675 . . 6_556 ?
F4 F4 B2 F5 111.1(13) 2_675 . . 5_676 ?
F4 F4 B2 F5 -68.9(13) 2_675 . . . ?
F4 F4 B2 F6 -118(2) 2_675 . . . ?
F4 F4 B2 F6 62(2) 2_675 . . 5_676 ?
F4 F5 F6 F4 86.2(16) 5_676 . . . ?
F4 F5 F6 F4 -4.5(17) 5_676 . . 6_556 ?
F4 F5 F6 F4 -86.2(16) 2_675 . . 6_556 ?
F4 F5 F6 F4 4.5(17) 2_675 . . . ?
F4 F5 F6 B2 -40.9(9) 2_675 . . . ?
F4 F5 F6 B2 40.9(9) 5_676 . . . ?
F4 F5 B2 F4 180.000(10) 5_676 . . . ?
F4 F5 B2 F4 107(2) 5_676 . . 2_675 ?
F4 F5 B2 F4 180.000(10) 2_675 . . 6_556 ?
F4 F5 B2 F4 73(2) 2_675 . . . ?
F4 F5 B2 F4 -107(2) 2_675 . . 5_676 ?
F4 F5 B2 F4 -73(2) 5_676 . . 6_556 ?
F4 F5 B2 F6 126.7(10) 2_675 . . . ?
F4 F5 B2 F6 -53.3(10) 2_675 . . 5_676 ?
F4 F5 B2 F6 53.3(10) 5_676 . . 5_676 ?
F4 F5 B2 F6 -126.7(10) 5_676 . . . ?
F4 F6 B2 F4 -111(3) 6_556 . . . ?
F4 F6 B2 F4 -69(3) . . . 2_675 ?
F4 F6 B2 F4 111(3) . . . 6_556 ?
F4 F6 B2 F4 180.000(3) . . . 5_676 ?
F4 F6 B2 F4 69(3) 6_556 . . 5_676 ?
F4 F6 B2 F4 180.000(2) 6_556 . . 2_675 ?
F4 F6 B2 F5 -55.6(13) 6_556 . . 5_676 ?
F4 F6 B2 F5 55.6(13) . . . 5_676 ?
F4 F6 B2 F5 -124.4(13) . . . . ?
F4 F6 B2 F5 124.4(13) 6_556 . . . ?
F5 F4 F6 F4 16(2) 5_676 . . 6_556 ?
F5 F4 F6 F5 -83.9(19) 5_676 . . . ?
F5 F4 F6 B2 -36.7(15) 5_676 . . . ?
F5 F4 B2 F4 -111.1(13) 5_676 . . 2_675 ?
F5 F4 B2 F4 68.9(13) 5_676 . . 6_556 ?
F5 F4 B2 F5 180.002(11) 5_676 . . . ?
F5 F4 B2 F6 -49(2) 5_676 . . 5_676 ?
F5 F4 B2 F6 131(2) 5_676 . . . ?
F5 F6 B2 F4 124.4(13) . . . . ?
F5 F6 B2 F4 -55.6(13) . . . 5_676 ?
F5 F6 B2 F4 -124.4(13) . . . 6_556 ?
F5 F6 B2 F4 55.6(13) . . . 2_675 ?
F5 F6 B2 F5 180.0 . . . 5_676 ?
F6 F4 B2 F4 -62(2) . . . 6_556 ?
F6 F4 B2 F4 118(2) . . . 2_675 ?
F6 F4 B2 F5 -131(2) . . . 5_676 ?
F6 F4 B2 F5 49(2) . . . . ?
F6 F4 B2 F6 180.000(2) . . . 5_676 ?
F6 F5 B2 F4 53.3(10) . . . 6_556 ?
F6 F5 B2 F4 -53.3(10) . . . . ?
F6 F5 B2 F4 -126.7(10) . . . 2_675 ?
F6 F5 B2 F4 126.7(10) . . . 5_676 ?
F6 F5 B2 F6 180.0 . . . 5_676 ?
B2 F4 F6 F4 52.5(13) . . . 6_556 ?
B2 F4 F6 F5 -47.1(10) . . . . ?
B2 F5 F6 F4 45.4(14) . . . . ?
B2 F5 F6 F4 -45.4(14) . . . 6_556 ?

loop_
_exptl_oxdiff_crystal_face_indexfrac_h
_exptl_oxdiff_crystal_face_indexfrac_k
_exptl_oxdiff_crystal_face_indexfrac_l
_exptl_oxdiff_crystal_face_x
_exptl_oxdiff_crystal_face_y
_exptl_oxdiff_crystal_face_z
-3.8752 1.3373 20.8289 -0.0782 0.9928 0.0906
10.4537 2.2078 -19.4913 0.0716 -0.9112 -0.4056
-2.4773 -4.4453 -20.1299 0.0769 -0.9757 0.2049
-21.2559 -10.7582 0.0737 0.0045 -0.0519 0.9986
21.3782 10.0423 -4.9823 0.0141 -0.1841 -0.9828
-12.6765 13.7637 -3.4324 -0.9485 -0.0746 -0.3078
-28.6184 -3.7774 -0.6076 -0.4946 -0.0394 0.8682
10.2806 -14.3049 3.4276 0.9178 0.0721 0.3906
-25.3791 1.4665 -10.5875 -0.6986 -0.4805 0.5301
26.1067 -0.2699 9.8412 0.6573 0.4521 -0.6030
12.4354 -10.1699 13.1984 0.8107 0.5571 0.1801
7.0424 -8.5334 -16.8721 0.5010 -0.8503 0.1610
19.4748 -1.0505 -15.7802 0.4471 -0.7593 -0.4729
20.6602 -10.6408 -4.1264 0.9626 -0.2669 -0.0464
